data_7059168
loop_
_publ_author_name
'Fujita, Hikaru'
'Dou, Jinghuai'
'Matsumoto, Nobuyuki'
'Wu, Zhiyuan'
'Lindsey, Jonathan S.'

_publ_section_title
;
 Enzymatically triggered chromogenic cross-linking agents under
 physiological conditions
;
_journal_issue 3
_journal_name_full 'New Journal of Chemistry'
_journal_page_first 719
_journal_page_last 743
_journal_paper_doi 10.1039/C9NJ04126E
_journal_volume 44
_journal_year 2020
_chemical_absolute_configuration ad
_chemical_formula_moiety '(C24 H25 Br2 N O12), 0.5(C3 H6 O)'
_chemical_formula_sum 'C25.5 H28 Br2 N O12.5'
_chemical_formula_weight 708.31
_chemical_name_common Fujita255-2
_space_group_crystal_system orthorhombic
_space_group_IT_number 19
_space_group_name_Hall 'P 2ac 2ab'
_space_group_name_H-M_alt 'P 21 21 21'
_atom_sites_solution_hydrogens mixed
_audit_update_record
;
2019-03-11 deposited with the CCDC.	2019-11-28 downloaded from the CCDC.
;
_cell_angle_alpha 90
_cell_angle_beta 90
_cell_angle_gamma 90
_cell_formula_units_Z 8
_cell_length_a 13.4601(5)
_cell_length_b 14.6763(5)
_cell_length_c 28.7051(9)
_cell_measurement_reflns_used 9915
_cell_measurement_temperature 100.(2)
_cell_measurement_theta_max 31.3902
_cell_measurement_theta_min 2.4959
_cell_volume 5670.5(3)
_computing_cell_refinement 'SAINT V8.38A (Bruker AXS Inc., 2017)'
_computing_data_collection 'Bruker Instrument Service v2013.12.0.0'
_computing_data_reduction 'SAINT V8.38A (Bruker AXS Inc., 2017)'
_computing_structure_refinement 'SHELXL-2016/6 (Sheldrick, 2016)'
_computing_structure_solution 'XS, VERSION 2013/1'
_diffrn_ambient_temperature 100.(2)
_diffrn_detector_area_resol_mean 8.3333
_diffrn_measured_fraction_theta_full 0.999
_diffrn_measured_fraction_theta_max 0.999
_diffrn_measurement_device_type 'Bruker-Nonius X8 Kappa APEX II'
_diffrn_measurement_method 'phi and omega scans'
_diffrn_radiation_monochromator graphite
_diffrn_radiation_type MoK\a
_diffrn_radiation_wavelength 0.71073
_diffrn_reflns_av_R_equivalents 0.0448
_diffrn_reflns_av_unetI/netI 0.0371
_diffrn_reflns_limit_h_max 20
_diffrn_reflns_limit_h_min -20
_diffrn_reflns_limit_k_max 22
_diffrn_reflns_limit_k_min -22
_diffrn_reflns_limit_l_max 44
_diffrn_reflns_limit_l_min -44
_diffrn_reflns_number 116273
_diffrn_reflns_theta_full 33.19
_diffrn_reflns_theta_max 33.19
_diffrn_reflns_theta_min 1.67
_diffrn_source 'fine-focus sealed tube'
_exptl_absorpt_coefficient_mu 2.926
_exptl_absorpt_correction_T_max 0.82
_exptl_absorpt_correction_T_min 0.63
_exptl_absorpt_correction_type numerical
_exptl_absorpt_process_details
;
SADABS-2016/2 - Bruker AXS area detector scaling and absorption correction
mu from formula
;
_exptl_crystal_colour colourless
_exptl_crystal_density_diffrn 1.659
_exptl_crystal_density_method 'not measured'
_exptl_crystal_description plate
_exptl_crystal_F_000 2864
_exptl_crystal_size_max 0.302
_exptl_crystal_size_mid 0.290
_exptl_crystal_size_min 0.072
_refine_diff_density_max 0.761
_refine_diff_density_min -0.529
_refine_ls_abs_structure_details
;

Flack x determined using 7920 quotients [(I+)-(I-)]/[(I+)+(I-)]
(Parsons, Flack and Wagner, Acta Cryst. B69 (2013) 249-259).
;
_refine_ls_abs_structure_Flack -0.0058(17)
_refine_ls_extinction_method none
_refine_ls_goodness_of_fit_ref 1.024
_refine_ls_hydrogen_treatment mixed
_refine_ls_matrix_type full
_refine_ls_number_parameters 757
_refine_ls_number_reflns 21707
_refine_ls_number_restraints 2
_refine_ls_restrained_S_all 1.024
_refine_ls_R_factor_all 0.0380
_refine_ls_R_factor_gt 0.0297
_refine_ls_shift/su_max 0.004
_refine_ls_shift/su_mean 0.000
_refine_ls_structure_factor_coef Fsqd
_refine_ls_weighting_details 'w=1/[\s^2^(Fo^2^)+(0.0324P)^2^+0.6647P] where P=(Fo^2^+2Fc^2^)/3'
_refine_ls_weighting_scheme calc
_refine_ls_wR_factor_gt 0.0604
_refine_ls_wR_factor_ref 0.0627
_reflns_number_gt 19329
_reflns_number_total 21707
_reflns_threshold_expression 'I > 2\s(I)'
_cod_data_source_file c9nj04126e2.cif
_cod_data_source_block rds762
_cod_depositor_comments
;Adding full bibliography for 7059168--7059169.cif.

 Adding full bibliography for 7059168--7059169.cif.
;
_cod_original_formula_sum 'C25.50 H28 Br2 N O12.50'
_cod_database_code 7059168

loop_
_space_group_symop_operation_xyz
'x, y, z'
'-x+1/2, -y, z+1/2'
'-x, y+1/2, -z+1/2'
'x+1/2, -y+1/2, -z'

loop_
_atom_site_type_symbol
_atom_site_label
_atom_site_fract_x
_atom_site_fract_y
_atom_site_fract_z
_atom_site_U_iso_or_equiv
_atom_site_adp_type
_atom_site_calc_flag
_atom_site_refinement_flags_adp
_atom_site_refinement_flags_posn
_atom_site_occupancy
Br Br1 0.75727(2) 0.91007(2) 0.10088(2) 0.01369(5) Uani d . . 1
Br Br2 0.65525(2) 0.54235(2) 0.08157(2) 0.01480(5) Uani d . . 1
O O1 0.77708(14) 0.71178(12) 0.10736(7) 0.0166(4) Uani d . D 1
H H1 0.800(3) 0.6620(18) 0.0978(12) 0.025 Uiso d U D 1
O O2 0.38721(16) 0.94517(12) 0.04501(7) 0.0217(4) Uani d . . 1
O O3 0.42555(12) 0.54915(11) 0.04931(6) 0.0100(3) Uani d . . 1
O O4 0.25844(12) 0.52427(11) 0.04522(6) 0.0099(3) Uani d . . 1
O O5 0.45464(12) 0.41495(12) -0.02242(6) 0.0116(3) Uani d . . 1
O O6 0.54715(14) 0.35581(12) 0.03597(7) 0.0154(4) Uani d . . 1
O O7 0.28938(13) 0.28733(11) -0.02689(6) 0.0114(3) Uani d . . 1
O O8 0.33240(18) 0.29866(14) -0.10278(7) 0.0259(4) Uani d . . 1
O O9 0.10831(13) 0.38772(12) -0.03472(6) 0.0123(3) Uani d . . 1
O O10 0.00556(14) 0.32440(13) 0.01805(7) 0.0182(4) Uani d . . 1
O O11 0.07498(13) 0.62181(12) 0.04577(7) 0.0142(3) Uani d . . 1
O O12 -0.07752(14) 0.60326(13) 0.07508(8) 0.0237(4) Uani d . . 1
N N1 0.39381(16) 0.79178(13) 0.05403(7) 0.0120(4) Uani d . . 1
C C1 0.49445(18) 0.78390(16) 0.06596(8) 0.0107(4) Uani d . . 1
C C2 0.56329(18) 0.85142(16) 0.07634(8) 0.0119(4) Uani d . . 1
H H2 0.546337 0.914208 0.075137 0.014 Uiso calc U R 1
C C3 0.65760(19) 0.82288(15) 0.08849(8) 0.0109(4) Uani d . . 1
C C4 0.68487(17) 0.73099(16) 0.09137(8) 0.0111(4) Uani d . . 1
C C5 0.61494(17) 0.66482(15) 0.07964(8) 0.0107(4) Uani d . . 1
C C6 0.51879(17) 0.69018(15) 0.06670(8) 0.0096(4) Uani d . . 1
C C7 0.42933(18) 0.64180(15) 0.05462(8) 0.0097(4) Uani d . . 1
C C8 0.35541(18) 0.70352(16) 0.04828(8) 0.0121(4) Uani d . . 1
H H8 0.288295 0.689248 0.041091 0.015 Uiso calc U R 1
C C9 0.3431(2) 0.87356(16) 0.04609(9) 0.0148(4) Uani d . . 1
C C10 0.2328(2) 0.86492(18) 0.03981(11) 0.0209(5) Uani d . . 1
H H10A 0.218827 0.829085 0.01175 0.031 Uiso calc U R 1
H H10B 0.203402 0.925693 0.036572 0.031 Uiso calc U R 1
H H10C 0.204035 0.83433 0.067003 0.031 Uiso calc U R 1
C C11 0.34890(17) 0.51853(15) 0.02012(8) 0.0092(4) Uani d . . 1
H H11 0.345411 0.557167 -0.008528 0.011 Uiso calc U R 1
C C12 0.36821(16) 0.41946(16) 0.00690(8) 0.0092(4) Uani d . . 1
H H12 0.377487 0.381245 0.035418 0.011 Uiso calc U R 1
C C13 0.28166(17) 0.38437(15) -0.02200(8) 0.0097(4) Uani d . . 1
H H13 0.283524 0.413289 -0.053527 0.012 Uiso calc U R 1
C C14 0.18189(16) 0.40375(15) 0.00070(8) 0.0094(4) Uani d . . 1
H H14 0.170976 0.362212 0.02784 0.011 Uiso calc U R 1
C C15 0.17515(16) 0.50344(15) 0.01605(8) 0.0100(4) Uani d . . 1
H H15 0.177148 0.543439 -0.012137 0.012 Uiso calc U R 1
C C16 0.08223(18) 0.52332(16) 0.04308(9) 0.0121(4) Uani d . . 1
H H16A 0.0235 0.49763 0.027007 0.015 Uiso calc U R 1
H H16B 0.086315 0.496555 0.074684 0.015 Uiso calc U R 1
C C17 0.53914(18) 0.37898(16) -0.00405(9) 0.0129(4) Uani d . . 1
C C18 0.6176(2) 0.3713(2) -0.04082(11) 0.0228(6) Uani d . . 1
H H18A 0.607137 0.315346 -0.05882 0.034 Uiso calc U R 1
H H18B 0.683241 0.369343 -0.026071 0.034 Uiso calc U R 1
H H18C 0.613817 0.424076 -0.061642 0.034 Uiso calc U R 1
C C19 0.30936(19) 0.25322(17) -0.07004(9) 0.0154(5) Uani d . . 1
C C20 0.2947(2) 0.15189(17) -0.06994(10) 0.0203(6) Uani d . . 1
H H20A 0.331247 0.125089 -0.043785 0.03 Uiso calc U R 1
H H20B 0.31945 0.126315 -0.099257 0.03 Uiso calc U R 1
H H20C 0.223791 0.138086 -0.066701 0.03 Uiso calc U R 1
C C21 0.02191(18) 0.34624(16) -0.02158(10) 0.0147(5) Uani d . . 1
C C22 -0.0459(2) 0.33625(19) -0.06237(11) 0.0208(6) Uani d . . 1
H H22A -0.067519 0.396643 -0.072834 0.031 Uiso calc U R 1
H H22B -0.104017 0.30014 -0.053319 0.031 Uiso calc U R 1
H H22C -0.010704 0.305416 -0.087763 0.031 Uiso calc U R 1
C C23 -0.01178(19) 0.65355(17) 0.06168(9) 0.0146(5) Uani d . . 1
C C24 -0.0164(2) 0.75554(17) 0.06048(10) 0.0176(5) Uani d . . 1
H H24A 0.013933 0.780242 0.088837 0.026 Uiso calc U R 1
H H24B -0.085883 0.775106 0.058661 0.026 Uiso calc U R 1
H H24C 0.019806 0.777971 0.033166 0.026 Uiso calc U R 1
Br Br3 0.71374(2) 1.08473(2) 0.19100(2) 0.01503(5) Uani d . . 1
Br Br4 0.33665(2) 0.92283(2) 0.17245(2) 0.01544(5) Uani d . . 1
O O13 0.48502(14) 1.07043(12) 0.18124(7) 0.0179(4) Uani d . D 1
H H13A 0.525(2) 1.115(2) 0.1829(12) 0.027 Uiso d U D 1
O O14 0.80991(15) 0.74703(13) 0.22606(8) 0.0209(4) Uani d . . 1
O O15 0.39114(13) 0.70830(11) 0.17533(6) 0.0122(3) Uani d . . 1
O O16 0.42132(13) 0.55822(11) 0.15793(6) 0.0113(3) Uani d . . 1
O O17 0.56687(13) 0.40130(11) 0.16545(6) 0.0139(3) Uani d . . 1
O O18 0.53528(16) 0.25554(13) 0.18453(8) 0.0253(5) Uani d . . 1
O O19 0.27079(13) 0.35292(11) 0.17074(6) 0.0125(3) Uani d . . 1
O O20 0.26104(15) 0.30531(12) 0.09620(6) 0.0185(4) Uani d . . 1
O O21 0.12477(13) 0.49461(13) 0.16393(6) 0.0149(4) Uani d . . 1
O O22 0.07113(16) 0.45472(17) 0.23569(8) 0.0292(5) Uani d . . 1
O O23 0.19456(13) 0.66538(12) 0.20060(6) 0.0135(3) Uani d . . 1
O O24 0.15144(19) 0.74965(15) 0.13806(7) 0.0281(5) Uani d . . 1
N N2 0.64540(16) 0.72909(14) 0.21085(7) 0.0117(4) Uani d . . 1
C C25 0.61889(18) 0.82126(16) 0.20612(8) 0.0107(4) Uani d . . 1
C C26 0.67792(18) 0.89846(15) 0.20833(8) 0.0117(4) Uani d . . 1
H H26 0.746231 0.895191 0.21647 0.014 Uiso calc U R 1
C C27 0.63245(18) 0.98045(16) 0.19809(8) 0.0114(4) Uani d . . 1
C C28 0.53041(18) 0.98950(15) 0.18865(9) 0.0119(4) Uani d . . 1
C C29 0.47280(17) 0.91019(16) 0.18655(8) 0.0112(4) Uani d . . 1
C C30 0.51722(18) 0.82529(15) 0.19367(8) 0.0104(4) Uani d . . 1
C C31 0.48460(18) 0.73165(16) 0.18971(9) 0.0111(4) Uani d . . 1
C C32 0.56219(18) 0.67587(16) 0.20006(9) 0.0124(4) Uani d . . 1
H H32 0.56025 0.611163 0.199976 0.015 Uiso calc U R 1
C C33 0.7415(2) 0.69596(17) 0.21901(9) 0.0158(5) Uani d . . 1
C C34 0.7505(2) 0.59380(18) 0.21944(11) 0.0232(6) Uani d . . 1
H H34A 0.733455 0.569704 0.188622 0.035 Uiso calc U R 1
H H34B 0.705057 0.568463 0.242756 0.035 Uiso calc U R 1
H H34C 0.818895 0.576678 0.227227 0.035 Uiso calc U R 1
C C35 0.36322(17) 0.61854(15) 0.18538(8) 0.0105(4) Uani d . . 1
H H35 0.37264 0.605314 0.21927 0.013 Uiso calc U R 1
C C36 0.25449(18) 0.60746(15) 0.17186(9) 0.0112(4) Uani d . . 1
H H36 0.244759 0.622867 0.138236 0.013 Uiso calc U R 1
C C37 0.22399(17) 0.50883(16) 0.18116(8) 0.0112(4) Uani d . . 1
H H37 0.226327 0.496132 0.21537 0.013 Uiso calc U R 1
C C38 0.29303(18) 0.44453(15) 0.15564(8) 0.0105(4) Uani d . . 1
H H38 0.283524 0.45021 0.121213 0.013 Uiso calc U R 1
C C39 0.40088(18) 0.46480(15) 0.16870(8) 0.0106(4) Uani d . . 1
H H39 0.410775 0.454104 0.202794 0.013 Uiso calc U R 1
C C40 0.47251(17) 0.40672(16) 0.14134(8) 0.0123(4) Uani d . . 1
H H40A 0.444634 0.344775 0.137402 0.015 Uiso calc U R 1
H H40B 0.482514 0.433438 0.110017 0.015 Uiso calc U R 1
C C41 0.14651(19) 0.73532(17) 0.17896(9) 0.0166(5) Uani d . . 1
C C42 0.0876(2) 0.79068(19) 0.21317(11) 0.0232(6) Uani d . . 1
H H42A 0.105175 0.77236 0.244949 0.035 Uiso calc U R 1
H H42B 0.016536 0.780354 0.208018 0.035 Uiso calc U R 1
H H42C 0.102715 0.855457 0.208869 0.035 Uiso calc U R 1
C C43 0.05629(19) 0.46339(19) 0.19478(10) 0.0196(5) Uani d . . 1
C C44 -0.0380(2) 0.4401(2) 0.16987(13) 0.0301(7) Uani d . . 1
H H44A -0.05928 0.492332 0.151069 0.045 Uiso calc U R 1
H H44B -0.089657 0.42532 0.192678 0.045 Uiso calc U R 1
H H44C -0.02667 0.387515 0.149525 0.045 Uiso calc U R 1
C C45 0.26212(18) 0.28808(16) 0.13708(9) 0.0129(4) Uani d . . 1
C C46 0.2583(2) 0.19527(17) 0.15815(10) 0.0207(5) Uani d . . 1
H H46A 0.324116 0.179076 0.170186 0.031 Uiso calc U R 1
H H46B 0.23827 0.15097 0.134391 0.031 Uiso calc U R 1
H H46C 0.210043 0.194754 0.183705 0.031 Uiso calc U R 1
C C47 0.5898(2) 0.32066(16) 0.18528(9) 0.0148(5) Uani d . . 1
C C48 0.6907(2) 0.32305(19) 0.20685(11) 0.0208(5) Uani d . . 1
H H48A 0.740014 0.302163 0.184132 0.031 Uiso calc U R 1
H H48B 0.691914 0.283026 0.234169 0.031 Uiso calc U R 1
H H48C 0.706301 0.385536 0.2164 0.031 Uiso calc U R 1
O O1S 0.12366(16) 0.02126(15) 0.18645(9) 0.0301(5) Uani d . . 1
C C1S 0.0405(2) 0.0457(2) 0.17658(10) 0.0209(5) Uani d . . 1
C C2S -0.0255(3) -0.0085(2) 0.14490(12) 0.0305(7) Uani d . . 1
H H2SA 0.013538 -0.056194 0.129559 0.046 Uiso calc U R 1
H H2SB -0.054404 0.031818 0.121295 0.046 Uiso calc U R 1
H H2SC -0.078907 -0.036603 0.163156 0.046 Uiso calc U R 1
C C3S -0.0037(2) 0.1311(2) 0.19655(12) 0.0283(7) Uani d . . 1
H H3SA -0.060042 0.115306 0.216632 0.042 Uiso calc U R 1
H H3SB -0.026705 0.170507 0.171165 0.042 Uiso calc U R 1
H H3SC 0.046629 0.163346 0.214895 0.042 Uiso calc U R 1

loop_
_atom_site_aniso_label
_atom_site_aniso_U_11
_atom_site_aniso_U_22
_atom_site_aniso_U_33
_atom_site_aniso_U_12
_atom_site_aniso_U_13
_atom_site_aniso_U_23
Br1 0.01470(10) 0.01262(10) 0.01375(10) -0.00627(9) 0.00053(9) -0.00200(9)
Br2 0.01033(10) 0.00836(9) 0.02571(12) 0.00079(8) -0.00111(10) -0.00021(9)
O1 0.0088(8) 0.0155(8) 0.0255(10) 0.0002(7) -0.0016(7) -0.0049(7)
O2 0.0235(10) 0.0095(8) 0.0321(11) 0.0003(7) -0.0024(9) 0.0011(7)
O3 0.0092(7) 0.0065(7) 0.0142(8) -0.0012(6) -0.0033(6) -0.0008(6)
O4 0.0067(7) 0.0110(7) 0.0119(8) -0.0008(6) -0.0003(6) -0.0033(6)
O5 0.0076(7) 0.0135(7) 0.0137(8) 0.0010(6) 0.0025(6) -0.0004(7)
O6 0.0123(8) 0.0143(8) 0.0194(9) 0.0034(7) -0.0019(7) -0.0017(7)
O7 0.0117(7) 0.0074(7) 0.0152(8) 0.0002(6) 0.0013(7) -0.0027(6)
O8 0.0372(12) 0.0214(9) 0.0189(9) 0.0000(9) 0.0084(9) -0.0043(8)
O9 0.0091(7) 0.0143(8) 0.0135(8) -0.0010(6) -0.0027(6) -0.0017(6)
O10 0.0129(8) 0.0177(9) 0.0240(10) -0.0040(7) 0.0032(8) -0.0018(8)
O11 0.0098(8) 0.0111(7) 0.0216(9) 0.0017(6) 0.0028(7) -0.0039(7)
O12 0.0123(8) 0.0168(9) 0.0420(13) -0.0001(7) 0.0085(9) -0.0044(8)
N1 0.0114(9) 0.0073(8) 0.0173(10) 0.0007(7) -0.0001(8) -0.0012(7)
C1 0.0107(10) 0.0090(9) 0.0123(10) -0.0011(8) 0.0014(8) 0.0004(8)
C2 0.0138(10) 0.0083(9) 0.0135(11) -0.0018(8) 0.0019(9) -0.0014(8)
C3 0.0119(9) 0.0094(9) 0.0115(10) -0.0059(8) 0.0032(9) -0.0017(8)
C4 0.0086(9) 0.0118(10) 0.0128(11) -0.0018(8) 0.0014(8) -0.0018(8)
C5 0.0111(10) 0.0092(9) 0.0117(10) 0.0004(8) 0.0012(9) -0.0009(8)
C6 0.0104(10) 0.0077(9) 0.0108(10) -0.0016(8) 0.0004(8) -0.0012(8)
C7 0.0106(10) 0.0072(9) 0.0114(10) -0.0015(8) 0.0001(8) -0.0005(8)
C8 0.0106(10) 0.0098(9) 0.0161(11) -0.0017(8) -0.0019(9) -0.0005(8)
C9 0.0177(11) 0.0106(10) 0.0161(11) 0.0032(9) -0.0006(10) 0.0002(8)
C10 0.0166(12) 0.0152(11) 0.0310(15) 0.0058(10) -0.0041(11) 0.0026(10)
C11 0.0077(9) 0.0089(9) 0.0108(10) -0.0005(8) 0.0004(8) -0.0013(8)
C12 0.0066(8) 0.0088(9) 0.0121(10) 0.0002(8) 0.0012(7) -0.0004(8)
C13 0.0098(9) 0.0061(8) 0.0132(10) 0.0002(7) 0.0002(8) -0.0006(8)
C14 0.0070(9) 0.0088(9) 0.0124(10) -0.0005(7) -0.0017(7) -0.0022(8)
C15 0.0075(9) 0.0100(9) 0.0125(10) 0.0000(7) -0.0021(8) -0.0006(8)
C16 0.0094(10) 0.0098(10) 0.0172(12) -0.0005(8) 0.0015(9) -0.0031(8)
C17 0.0095(10) 0.0088(9) 0.0203(12) -0.0006(8) 0.0010(9) -0.0041(9)
C18 0.0142(12) 0.0256(14) 0.0286(15) 0.0052(10) 0.0071(11) -0.0002(12)
C19 0.0109(10) 0.0148(11) 0.0205(13) -0.0012(8) 0.0028(9) -0.0069(9)
C20 0.0188(12) 0.0129(11) 0.0292(15) -0.0039(10) 0.0040(11) -0.0106(10)
C21 0.0089(10) 0.0091(10) 0.0261(13) -0.0004(8) -0.0026(10) -0.0036(9)
C22 0.0156(12) 0.0145(11) 0.0322(15) -0.0012(9) -0.0110(11) -0.0052(11)
C23 0.0107(10) 0.0155(11) 0.0177(12) 0.0026(9) 0.0007(9) -0.0054(9)
C24 0.0138(11) 0.0133(11) 0.0256(14) 0.0042(9) -0.0001(10) -0.0018(10)
Br3 0.01411(10) 0.00996(9) 0.02102(11) -0.00361(9) 0.00112(9) -0.00067(9)
Br4 0.01078(10) 0.01155(10) 0.02400(12) -0.00013(9) -0.00249(9) 0.00083(9)
O13 0.0160(8) 0.0074(7) 0.0301(10) -0.0002(6) -0.0044(8) 0.0021(7)
O14 0.0155(9) 0.0185(9) 0.0288(11) 0.0000(7) -0.0060(8) -0.0010(8)
O15 0.0110(7) 0.0066(7) 0.0190(9) -0.0020(6) -0.0011(7) -0.0002(6)
O16 0.0126(8) 0.0065(7) 0.0149(8) -0.0011(6) 0.0030(6) -0.0007(6)
O17 0.0117(7) 0.0086(7) 0.0214(9) -0.0005(6) -0.0032(7) 0.0015(7)
O18 0.0221(10) 0.0125(8) 0.0412(13) -0.0036(7) -0.0087(9) 0.0072(8)
O19 0.0171(8) 0.0079(7) 0.0125(8) -0.0039(6) 0.0018(7) 0.0001(6)
O20 0.0266(10) 0.0141(8) 0.0150(9) -0.0021(7) -0.0013(8) -0.0021(7)
O21 0.0100(8) 0.0183(9) 0.0164(9) -0.0029(7) -0.0003(7) 0.0004(7)
O22 0.0216(10) 0.0415(13) 0.0244(11) -0.0087(10) 0.0064(9) 0.0026(10)
O23 0.0132(8) 0.0118(7) 0.0154(8) 0.0023(6) 0.0009(7) 0.0009(6)
O24 0.0352(12) 0.0268(11) 0.0222(10) 0.0118(10) -0.0035(10) 0.0046(8)
N2 0.0115(9) 0.0099(8) 0.0137(9) 0.0010(7) -0.0009(8) 0.0001(7)
C25 0.0130(10) 0.0092(9) 0.0098(10) 0.0000(8) 0.0011(8) -0.0001(8)
C26 0.0123(10) 0.0106(10) 0.0121(10) -0.0010(8) -0.0007(8) -0.0011(8)
C27 0.0124(10) 0.0092(9) 0.0126(11) -0.0033(8) 0.0012(8) -0.0016(8)
C28 0.0143(10) 0.0077(9) 0.0138(11) 0.0000(8) 0.0007(9) 0.0005(8)
C29 0.0115(9) 0.0092(9) 0.0131(10) -0.0016(8) 0.0006(8) 0.0002(9)
C30 0.0113(10) 0.0097(9) 0.0102(10) -0.0001(8) 0.0016(8) -0.0005(8)
C31 0.0118(10) 0.0096(9) 0.0120(10) -0.0021(8) 0.0009(9) -0.0014(8)
C32 0.0147(10) 0.0080(9) 0.0146(11) 0.0002(8) -0.0009(9) -0.0012(8)
C33 0.0178(12) 0.0148(11) 0.0150(11) 0.0025(9) -0.0030(10) -0.0002(9)
C34 0.0230(13) 0.0143(11) 0.0322(14) 0.0065(11) -0.0105(12) -0.0028(11)
C35 0.0111(10) 0.0077(9) 0.0127(10) -0.0005(7) 0.0022(8) -0.0011(8)
C36 0.0112(10) 0.0094(9) 0.0131(10) 0.0004(8) 0.0012(9) -0.0016(8)
C37 0.0089(9) 0.0116(9) 0.0130(11) -0.0014(8) 0.0011(8) 0.0005(8)
C38 0.0119(10) 0.0069(9) 0.0126(10) -0.0019(8) 0.0012(8) 0.0003(8)
C39 0.0128(10) 0.0069(9) 0.0122(10) -0.0019(8) 0.0004(9) -0.0003(8)
C40 0.0107(10) 0.0103(10) 0.0160(11) 0.0001(8) -0.0012(8) -0.0016(9)
C41 0.0141(11) 0.0134(10) 0.0223(13) 0.0017(9) -0.0027(10) 0.0017(9)
C42 0.0214(13) 0.0158(12) 0.0325(16) 0.0065(10) 0.0040(12) 0.0003(11)
C43 0.0127(11) 0.0175(11) 0.0286(14) -0.0025(9) 0.0040(10) 0.0003(11)
C44 0.0133(12) 0.0323(16) 0.0445(19) -0.0067(11) -0.0023(13) 0.0029(14)
C45 0.0112(10) 0.0106(10) 0.0170(11) -0.0028(8) 0.0001(9) -0.0013(8)
C46 0.0290(14) 0.0103(10) 0.0230(13) -0.0036(10) -0.0028(12) 0.0018(9)
C47 0.0169(11) 0.0103(10) 0.0173(12) 0.0010(8) -0.0018(10) -0.0002(9)
C48 0.0175(12) 0.0150(11) 0.0298(15) 0.0026(9) -0.0084(11) 0.0009(10)
O1S 0.0161(9) 0.0228(10) 0.0515(15) -0.0001(8) -0.0068(10) -0.0036(10)
C1S 0.0161(11) 0.0193(12) 0.0273(14) -0.0051(10) -0.0012(11) 0.0035(11)
C2S 0.0272(16) 0.0327(17) 0.0317(17) -0.0075(13) -0.0084(13) -0.0041(14)
C3S 0.0217(14) 0.0244(14) 0.0387(18) 0.0019(11) -0.0025(13) -0.0034(13)

loop_
_atom_type_symbol
_atom_type_description
_atom_type_scat_dispersion_real
_atom_type_scat_dispersion_imag
_atom_type_scat_source
C C 0.0033 0.0016 'International Tables Vol C Tables 4.2.6.8 and 6.1.1.4'
H H 0.0000 0.0000 'International Tables Vol C Tables 4.2.6.8 and 6.1.1.4'
Br Br -0.2901 2.4595 'International Tables Vol C Tables 4.2.6.8 and 6.1.1.4'
N N 0.0061 0.0033 'International Tables Vol C Tables 4.2.6.8 and 6.1.1.4'
O O 0.0106 0.0060 'International Tables Vol C Tables 4.2.6.8 and 6.1.1.4'

loop_
_geom_angle_atom_site_label_1
_geom_angle_atom_site_label_2
_geom_angle_atom_site_label_3
_geom_angle
C4 O1 H1 114.(3)
C7 O3 C11 114.32(18)
C11 O4 C15 111.26(17)
C17 O5 C12 117.88(18)
C19 O7 C13 117.90(19)
C21 O9 C14 117.64(19)
C23 O11 C16 115.1(2)
C9 N1 C1 125.6(2)
C9 N1 C8 126.3(2)
C1 N1 C8 107.95(19)
C2 C1 N1 129.7(2)
C2 C1 C6 122.4(2)
N1 C1 C6 107.9(2)
C3 C2 C1 116.8(2)
C3 C2 H2 121.6
C1 C2 H2 121.6
C2 C3 C4 123.2(2)
C2 C3 Br1 119.67(17)
C4 C3 Br1 117.09(18)
O1 C4 C5 123.8(2)
O1 C4 C3 117.5(2)
C5 C4 C3 118.7(2)
C4 C5 C6 120.3(2)
C4 C5 Br2 117.68(18)
C6 C5 Br2 122.03(17)
C5 C6 C1 118.5(2)
C5 C6 C7 135.0(2)
C1 C6 C7 106.4(2)
C8 C7 O3 128.3(2)
C8 C7 C6 108.4(2)
O3 C7 C6 123.2(2)
C7 C8 N1 109.3(2)
C7 C8 H8 125.4
N1 C8 H8 125.4
O2 C9 N1 120.7(2)
O2 C9 C10 123.8(2)
N1 C9 C10 115.4(2)
C9 C10 H10A 109.5
C9 C10 H10B 109.5
H10A C10 H10B 109.5
C9 C10 H10C 109.5
H10A C10 H10C 109.5
H10B C10 H10C 109.5
O3 C11 O4 108.01(17)
O3 C11 C12 109.18(18)
O4 C11 C12 109.24(17)
O3 C11 H11 110.1
O4 C11 H11 110.1
C12 C11 H11 110.1
O5 C12 C13 106.57(18)
O5 C12 C11 109.12(18)
C13 C12 C11 109.16(18)
O5 C12 H12 110.6
C13 C12 H12 110.6
C11 C12 H12 110.6
O7 C13 C14 106.96(18)
O7 C13 C12 109.52(18)
C14 C13 C12 112.33(19)
O7 C13 H13 109.3
C14 C13 H13 109.3
C12 C13 H13 109.3
O9 C14 C13 105.95(18)
O9 C14 C15 108.60(18)
C13 C14 C15 110.77(18)
O9 C14 H14 110.5
C13 C14 H14 110.5
C15 C14 H14 110.5
O4 C15 C16 107.97(19)
O4 C15 C14 109.02(18)
C16 C15 C14 112.59(19)
O4 C15 H15 109.1
C16 C15 H15 109.1
C14 C15 H15 109.1
O11 C16 C15 106.10(19)
O11 C16 H16A 110.5
C15 C16 H16A 110.5
O11 C16 H16B 110.5
C15 C16 H16B 110.5
H16A C16 H16B 108.7
O6 C17 O5 123.7(2)
O6 C17 C18 126.1(2)
O5 C17 C18 110.2(2)
C17 C18 H18A 109.5
C17 C18 H18B 109.5
H18A C18 H18B 109.5
C17 C18 H18C 109.5
H18A C18 H18C 109.5
H18B C18 H18C 109.5
O8 C19 O7 124.2(2)
O8 C19 C20 126.1(2)
O7 C19 C20 109.7(2)
C19 C20 H20A 109.5
C19 C20 H20B 109.5
H20A C20 H20B 109.5
C19 C20 H20C 109.5
H20A C20 H20C 109.5
H20B C20 H20C 109.5
O10 C21 O9 122.4(2)
O10 C21 C22 127.2(2)
O9 C21 C22 110.4(2)
C21 C22 H22A 109.5
C21 C22 H22B 109.5
H22A C22 H22B 109.5
C21 C22 H22C 109.5
H22A C22 H22C 109.5
H22B C22 H22C 109.5
O12 C23 O11 122.2(2)
O12 C23 C24 125.7(2)
O11 C23 C24 112.1(2)
C23 C24 H24A 109.5
C23 C24 H24B 109.5
H24A C24 H24B 109.5
C23 C24 H24C 109.5
H24A C24 H24C 109.5
H24B C24 H24C 109.5
C28 O13 H13A 113.(2)
C31 O15 C35 114.87(19)
C35 O16 C39 111.78(17)
C47 O17 C40 116.75(19)
C45 O19 C38 117.12(18)
C43 O21 C37 117.0(2)
C41 O23 C36 116.84(19)
C32 N2 C33 125.6(2)
C32 N2 C25 108.2(2)
C33 N2 C25 125.8(2)
C26 C25 N2 129.6(2)
C26 C25 C30 122.1(2)
N2 C25 C30 108.1(2)
C27 C26 C25 116.7(2)
C27 C26 H26 121.7
C25 C26 H26 121.7
C26 C27 C28 123.8(2)
C26 C27 Br3 118.11(18)
C28 C27 Br3 117.88(17)
O13 C28 C29 118.2(2)
O13 C28 C27 123.7(2)
C29 C28 C27 118.1(2)
C30 C29 C28 119.9(2)
C30 C29 Br4 122.35(17)
C28 C29 Br4 117.75(17)
C29 C30 C25 119.2(2)
C29 C30 C31 134.9(2)
C25 C30 C31 105.9(2)
C32 C31 O15 128.4(2)
C32 C31 C30 108.8(2)
O15 C31 C30 122.7(2)
C31 C32 N2 109.1(2)
C31 C32 H32 125.5
N2 C32 H32 125.5
O14 C33 N2 121.2(2)
O14 C33 C34 123.8(2)
N2 C33 C34 114.9(2)
C33 C34 H34A 109.5
C33 C34 H34B 109.5
H34A C34 H34B 109.5
C33 C34 H34C 109.5
H34A C34 H34C 109.5
H34B C34 H34C 109.5
O15 C35 O16 108.93(18)
O15 C35 C36 107.82(19)
O16 C35 C36 108.74(19)
O15 C35 H35 110.4
O16 C35 H35 110.4
C36 C35 H35 110.4
O23 C36 C35 109.33(19)
O23 C36 C37 108.07(19)
C35 C36 C37 108.35(19)
O23 C36 H36 110.3
C35 C36 H36 110.3
C37 C36 H36 110.3
O21 C37 C38 108.23(19)
O21 C37 C36 109.06(19)
C38 C37 C36 109.95(19)
O21 C37 H37 109.9
C38 C37 H37 109.9
C36 C37 H37 109.9
O19 C38 C37 107.94(18)
O19 C38 C39 107.73(19)
C37 C38 C39 110.06(19)
O19 C38 H38 110.3
C37 C38 H38 110.3
C39 C38 H38 110.3
O16 C39 C40 107.81(19)
O16 C39 C38 108.41(19)
C40 C39 C38 111.68(19)
O16 C39 H39 109.6
C40 C39 H39 109.6
C38 C39 H39 109.6
O17 C40 C39 110.05(19)
O17 C40 H40A 109.7
C39 C40 H40A 109.7
O17 C40 H40B 109.7
C39 C40 H40B 109.7
H40A C40 H40B 108.2
O24 C41 O23 123.6(2)
O24 C41 C42 125.2(2)
O23 C41 C42 111.1(2)
C41 C42 H42A 109.5
C41 C42 H42B 109.5
H42A C42 H42B 109.5
C41 C42 H42C 109.5
H42A C42 H42C 109.5
H42B C42 H42C 109.5
O22 C43 O21 124.2(3)
O22 C43 C44 125.9(3)
O21 C43 C44 109.9(3)
C43 C44 H44A 109.5
C43 C44 H44B 109.5
H44A C44 H44B 109.5
C43 C44 H44C 109.5
H44A C44 H44C 109.5
H44B C44 H44C 109.5
O20 C45 O19 123.2(2)
O20 C45 C46 126.0(2)
O19 C45 C46 110.7(2)
C45 C46 H46A 109.5
C45 C46 H46B 109.5
H46A C46 H46B 109.5
C45 C46 H46C 109.5
H46A C46 H46C 109.5
H46B C46 H46C 109.5
O18 C47 O17 123.3(2)
O18 C47 C48 125.4(2)
O17 C47 C48 111.2(2)
C47 C48 H48A 109.5
C47 C48 H48B 109.5
H48A C48 H48B 109.5
C47 C48 H48C 109.5
H48A C48 H48C 109.5
H48B C48 H48C 109.5
O1S C1S C2S 122.2(3)
O1S C1S C3S 121.7(3)
C2S C1S C3S 116.1(3)
C1S C2S H2SA 109.5
C1S C2S H2SB 109.5
H2SA C2S H2SB 109.5
C1S C2S H2SC 109.5
H2SA C2S H2SC 109.5
H2SB C2S H2SC 109.5
C1S C3S H3SA 109.5
C1S C3S H3SB 109.5
H3SA C3S H3SB 109.5
C1S C3S H3SC 109.5
H3SA C3S H3SC 109.5
H3SB C3S H3SC 109.5

loop_
_geom_bond_atom_site_label_1
_geom_bond_atom_site_label_2
_geom_bond_distance
Br1 C3 1.888(2)
Br2 C5 1.878(2)
O1 C4 1.353(3)
O1 H1 0.84(2)
O2 C9 1.207(3)
O3 C7 1.369(3)
O3 C11 1.403(3)
O4 C11 1.417(3)
O4 C15 1.432(3)
O5 C17 1.360(3)
O5 C12 1.437(3)
O6 C17 1.203(3)
O7 C19 1.363(3)
O7 C13 1.435(3)
O8 C19 1.193(3)
O9 C21 1.366(3)
O9 C14 1.439(3)
O10 C21 1.202(3)
O11 C23 1.338(3)
O11 C16 1.451(3)
O12 C23 1.215(3)
N1 C9 1.399(3)
N1 C1 1.402(3)
N1 C8 1.404(3)
C1 C2 1.389(3)
C1 C6 1.414(3)
C2 C3 1.381(4)
C2 H2 0.95
C3 C4 1.400(3)
C4 C5 1.394(3)
C5 C6 1.397(3)
C6 C7 1.440(3)
C7 C8 1.358(3)
C8 H8 0.95
C9 C10 1.502(4)
C10 H10A 0.98
C10 H10B 0.98
C10 H10C 0.98
C11 C12 1.525(3)
C11 H11 1.0
C12 C13 1.520(3)
C12 H12 1.0
C13 C14 1.519(3)
C13 H13 1.0
C14 C15 1.531(3)
C14 H14 1.0
C15 C16 1.501(3)
C15 H15 1.0
C16 H16A 0.99
C16 H16B 0.99
C17 C18 1.498(4)
C18 H18A 0.98
C18 H18B 0.98
C18 H18C 0.98
C19 C20 1.500(4)
C20 H20A 0.98
C20 H20B 0.98
C20 H20C 0.98
C21 C22 1.492(4)
C22 H22A 0.98
C22 H22B 0.98
C22 H22C 0.98
C23 C24 1.499(4)
C24 H24A 0.98
C24 H24B 0.98
C24 H24C 0.98
Br3 C27 1.892(2)
Br4 C29 1.886(2)
O13 C28 1.353(3)
O13 H13A 0.85(2)
O14 C33 1.205(3)
O15 C31 1.368(3)
O15 C35 1.400(3)
O16 C35 1.420(3)
O16 C39 1.432(3)
O17 C47 1.349(3)
O17 C40 1.449(3)
O18 C47 1.205(3)
O19 C45 1.361(3)
O19 C38 1.444(3)
O20 C45 1.201(3)
O21 C43 1.358(3)
O21 C37 1.439(3)
O22 C43 1.198(4)
O23 C41 1.363(3)
O23 C36 1.433(3)
O24 C41 1.195(3)
N2 C32 1.400(3)
N2 C33 1.401(3)
N2 C25 1.406(3)
C25 C26 1.385(3)
C25 C30 1.416(3)
C26 C27 1.382(3)
C26 H26 0.95
C27 C28 1.406(3)
C28 C29 1.400(3)
C29 C30 1.397(3)
C30 C31 1.447(3)
C31 C32 1.360(3)
C32 H32 0.95
C33 C34 1.504(4)
C34 H34A 0.98
C34 H34B 0.98
C34 H34C 0.98
C35 C36 1.523(3)
C35 H35 1.0
C36 C37 1.528(3)
C36 H36 1.0
C37 C38 1.514(3)
C37 H37 1.0
C38 C39 1.529(3)
C38 H38 1.0
C39 C40 1.508(3)
C39 H39 1.0
C40 H40A 0.99
C40 H40B 0.99
C41 C42 1.501(4)
C42 H42A 0.98
C42 H42B 0.98
C42 H42C 0.98
C43 C44 1.496(4)
C44 H44A 0.98
C44 H44B 0.98
C44 H44C 0.98
C45 C46 1.491(3)
C46 H46A 0.98
C46 H46B 0.98
C46 H46C 0.98
C47 C48 1.493(4)
C48 H48A 0.98
C48 H48B 0.98
C48 H48C 0.98
O1S C1S 1.209(3)
C1S C2S 1.501(4)
C1S C3S 1.501(4)
C2S H2SA 0.98
C2S H2SB 0.98
C2S H2SC 0.98
C3S H3SA 0.98
C3S H3SB 0.98
C3S H3SC 0.98

loop_
_geom_hbond_atom_site_label_D
_geom_hbond_atom_site_label_H
_geom_hbond_atom_site_label_A
_geom_hbond_site_symmetry_A
_geom_hbond_distance_DH
_geom_hbond_distance_HA
_geom_hbond_distance_DA
_geom_hbond_angle_DHA
O1 H1 Br2 . 0.84(2) 2.66(4) 3.0693(18) 111.(3)
O1 H1 O12 1_655 0.84(2) 1.97(3) 2.688(3) 143.(3)
O13 H13A Br3 . 0.85(2) 2.59(3) 3.0984(19) 119.(3)
O13 H13A O18 1_565 0.85(2) 2.06(3) 2.801(3) 145.(3)

loop_
_geom_torsion_atom_site_label_1
_geom_torsion_atom_site_label_2
_geom_torsion_atom_site_label_3
_geom_torsion_atom_site_label_4
_geom_torsion
C9 N1 C1 C2 6.0(4)
C8 N1 C1 C2 -178.1(3)
C9 N1 C1 C6 -174.8(2)
C8 N1 C1 C6 1.1(3)
N1 C1 C2 C3 177.9(2)
C6 C1 C2 C3 -1.2(4)
C1 C2 C3 C4 -1.1(4)
C1 C2 C3 Br1 177.63(18)
C2 C3 C4 O1 -174.7(2)
Br1 C3 C4 O1 6.6(3)
C2 C3 C4 C5 2.7(4)
Br1 C3 C4 C5 -176.07(17)
O1 C4 C5 C6 175.2(2)
C3 C4 C5 C6 -1.9(4)
O1 C4 C5 Br2 -5.2(3)
C3 C4 C5 Br2 177.64(18)
C4 C5 C6 C1 -0.2(4)
Br2 C5 C6 C1 -179.76(18)
C4 C5 C6 C7 -177.0(3)
Br2 C5 C6 C7 3.4(4)
C2 C1 C6 C5 1.8(4)
N1 C1 C6 C5 -177.5(2)
C2 C1 C6 C7 179.5(2)
N1 C1 C6 C7 0.2(3)
C11 O3 C7 C8 22.4(4)
C11 O3 C7 C6 -155.0(2)
C5 C6 C7 C8 175.6(3)
C1 C6 C7 C8 -1.5(3)
C5 C6 C7 O3 -6.6(4)
C1 C6 C7 O3 176.3(2)
O3 C7 C8 N1 -175.5(2)
C6 C7 C8 N1 2.2(3)
C9 N1 C8 C7 173.7(2)
C1 N1 C8 C7 -2.1(3)
C1 N1 C9 O2 6.9(4)
C8 N1 C9 O2 -168.3(2)
C1 N1 C9 C10 -172.5(2)
C8 N1 C9 C10 12.4(4)
C7 O3 C11 O4 -75.9(2)
C7 O3 C11 C12 165.41(19)
C15 O4 C11 O3 173.73(17)
C15 O4 C11 C12 -67.6(2)
C17 O5 C12 C13 -133.9(2)
C17 O5 C12 C11 108.4(2)
O3 C11 C12 O5 -67.7(2)
O4 C11 C12 O5 174.37(17)
O3 C11 C12 C13 176.19(18)
O4 C11 C12 C13 58.3(2)
C19 O7 C13 C14 126.0(2)
C19 O7 C13 C12 -112.1(2)
O5 C12 C13 O7 73.5(2)
C11 C12 C13 O7 -168.81(18)
O5 C12 C13 C14 -167.82(18)
C11 C12 C13 C14 -50.1(2)
C21 O9 C14 C13 140.8(2)
C21 O9 C14 C15 -100.2(2)
O7 C13 C14 O9 -73.5(2)
C12 C13 C14 O9 166.34(18)
O7 C13 C14 C15 168.95(18)
C12 C13 C14 C15 48.7(2)
C11 O4 C15 C16 -172.37(18)
C11 O4 C15 C14 65.0(2)
O9 C14 C15 O4 -170.18(17)
C13 C14 C15 O4 -54.2(2)
O9 C14 C15 C16 70.0(2)
C13 C14 C15 C16 -174.0(2)
C23 O11 C16 C15 169.1(2)
O4 C15 C16 O11 72.4(2)
C14 C15 C16 O11 -167.21(19)
C12 O5 C17 O6 -4.5(3)
C12 O5 C17 C18 174.3(2)
C13 O7 C19 O8 9.3(4)
C13 O7 C19 C20 -168.9(2)
C14 O9 C21 O10 1.0(3)
C14 O9 C21 C22 179.24(19)
C16 O11 C23 O12 3.6(4)
C16 O11 C23 C24 -176.2(2)
C32 N2 C25 C26 -172.6(2)
C33 N2 C25 C26 -0.2(4)
C32 N2 C25 C30 1.8(3)
C33 N2 C25 C30 174.3(2)
N2 C25 C26 C27 174.3(2)
C30 C25 C26 C27 0.5(3)
C25 C26 C27 C28 4.0(4)
C25 C26 C27 Br3 -170.20(18)
C26 C27 C28 O13 176.1(2)
Br3 C27 C28 O13 -9.7(3)
C26 C27 C28 C29 -4.3(4)
Br3 C27 C28 C29 169.99(18)
O13 C28 C29 C30 179.5(2)
C27 C28 C29 C30 -0.1(4)
O13 C28 C29 Br4 1.1(3)
C27 C28 C29 Br4 -178.58(18)
C28 C29 C30 C25 4.3(3)
Br4 C29 C30 C25 -177.29(18)
C28 C29 C30 C31 -172.7(3)
Br4 C29 C30 C31 5.6(4)
C26 C25 C30 C29 -4.6(4)
N2 C25 C30 C29 -179.6(2)
C26 C25 C30 C31 173.2(2)
N2 C25 C30 C31 -1.7(3)
C35 O15 C31 C32 20.3(4)
C35 O15 C31 C30 -163.4(2)
C29 C30 C31 C32 178.4(3)
C25 C30 C31 C32 1.0(3)
C29 C30 C31 O15 1.4(4)
C25 C30 C31 O15 -175.9(2)
O15 C31 C32 N2 176.8(2)
C30 C31 C32 N2 0.1(3)
C33 N2 C32 C31 -173.7(2)
C25 N2 C32 C31 -1.2(3)
C32 N2 C33 O14 176.7(2)
C25 N2 C33 O14 5.5(4)
C32 N2 C33 C34 -4.9(4)
C25 N2 C33 C34 -176.1(2)
C31 O15 C35 O16 -68.2(3)
C31 O15 C35 C36 174.0(2)
C39 O16 C35 O15 176.28(18)
C39 O16 C35 C36 -66.5(2)
C41 O23 C36 C35 114.0(2)
C41 O23 C36 C37 -128.3(2)
O15 C35 C36 O23 -64.3(2)
O16 C35 C36 O23 177.75(17)
O15 C35 C36 C37 178.15(18)
O16 C35 C36 C37 60.2(2)
C43 O21 C37 C38 116.7(2)
C43 O21 C37 C36 -123.7(2)
O23 C36 C37 O21 67.8(2)
C35 C36 C37 O21 -173.85(18)
O23 C36 C37 C38 -173.68(19)
C35 C36 C37 C38 -55.3(3)
C45 O19 C38 C37 133.8(2)
C45 O19 C38 C39 -107.3(2)
O21 C37 C38 O19 -69.2(2)
C36 C37 C38 O19 171.75(18)
O21 C37 C38 C39 173.46(18)
C36 C37 C38 C39 54.4(3)
C35 O16 C39 C40 -174.69(19)
C35 O16 C39 C38 64.2(2)
O19 C38 C39 O16 -174.66(17)
C37 C38 C39 O16 -57.2(2)
O19 C38 C39 C40 66.7(2)
C37 C38 C39 C40 -175.83(19)
C47 O17 C40 C39 108.6(2)
O16 C39 C40 O17 82.5(2)
C38 C39 C40 O17 -158.56(19)
C36 O23 C41 O24 0.6(4)
C36 O23 C41 C42 -179.4(2)
C37 O21 C43 O22 6.7(4)
C37 O21 C43 C44 -172.1(2)
C38 O19 C45 O20 -8.6(4)
C38 O19 C45 C46 169.3(2)
C40 O17 C47 O18 -1.6(4)
C40 O17 C47 C48 177.2(2)
